data_8103477
loop_
_publ_author_name
'Chen, C.'
'Wu, B.'
'Mei, L.'
'Huang, X.'
'Wu, Q.'
'Wang, Y.'

_publ_section_title
;
 Crystal structure of K Be2 B O3 F2
;
_journal_name_full 'Zeitschrift fuer Kristallographie (149,1979-)'
_journal_page_first 93
_journal_page_last 95
_journal_volume 210
_journal_year 1995
_chemical_formula_sum 'B Be2 F2 K O3'
_chemical_name_systematic 'K Be2 (B O3) F2'
_space_group_IT_number 155
_symmetry_space_group_name_Hall 'R 3 2"'
_symmetry_space_group_name_H-M 'R 3 2 :H'
_cell_angle_alpha 90
_cell_angle_beta 90
_cell_angle_gamma 120
_cell_formula_units_Z 3
_cell_length_a 4.427
_cell_length_b 4.427
_cell_length_c 18.744
_cell_volume 318.135
_citation_journal_id_ASTM ZEKRDZ
_cod_data_source_file boron0-1_82.cif
_cod_data_source_block B1Be2F2K1O3
_cod_original_cell_volume 318.1354
_cod_original_formula_sum 'B1 Be2 F2 K1 O3'
_cod_database_code 8103477

loop_
_symmetry_equiv_pos_as_xyz
x,y,z
-y,x-y,z
-x+y,-x,z
y,x,-z
-x,-x+y,-z
x-y,-y,-z
x+2/3,y+1/3,z+1/3
-y+2/3,x-y+1/3,z+1/3
-x+y+2/3,-x+1/3,z+1/3
y+2/3,x+1/3,-z+1/3
-x+2/3,-x+y+1/3,-z+1/3
x-y+2/3,-y+1/3,-z+1/3
x+1/3,y+2/3,z+2/3
-y+1/3,x-y+2/3,z+2/3
-x+y+1/3,-x+2/3,z+2/3
y+1/3,x+2/3,-z+2/3
-x+1/3,-x+y+2/3,-z+2/3
x-y+1/3,-y+2/3,-z+2/3

loop_
_atom_site_label
_atom_site_type_symbol
_atom_site_fract_x
_atom_site_fract_y
_atom_site_fract_z
_atom_site_occupancy
_atom_site_U_iso_or_equiv
Be1 Be+2 0 0 0.8026 1 0.0
O1 O-2 0.6906 0 0.5 1 0.0
K1 K+1 0 0 0 1 0.0
F1 F-1 0 0 0.72152 1 0.0
B1 B+3 0 0 0.5 1 0.0
